data_4309734
loop_
_publ_author_name
'Alejandro E. Enriquez'
'Brian L. Scott'
'Mary P. Neu'

_publ_contact_author
;
     Mary P. Neu
     MS J514
     Los Alamos National Laboratory
     Los Alamos, NM 87545
;
_publ_contact_author_email mneu@lanl.gov
_publ_contact_author_fax '505 667 9905'
_publ_contact_author_phone '505 667 7717'
_publ_section_title
;
Uranium(III)/(IV) Nitrile Adducts Including UI4(N\\tbCPh)4, a Synthetically
Useful Uranium(IV) Complex
;
_journal_name_full 'Inorganic Chemistry'
_journal_page_first 7403
_journal_page_last 7413
_journal_paper_doi 10.1021/ic050578f
_journal_volume 44
_journal_year 2005
_chemical_formula_sum 'C36 H46 B I3 N6 U'
_chemical_formula_weight 1192.33
_chemical_name_systematic
; 
 ? 
;
_space_group_IT_number 14
_symmetry_cell_setting monoclinic
_symmetry_space_group_name_Hall '-P 2ybc'
_symmetry_space_group_name_H-M 'P 1 21/c 1'
_atom_sites_solution_hydrogens geom
_atom_sites_solution_primary direct
_atom_sites_solution_secondary difmap
_audit_creation_method SHELXL-97
_cell_angle_alpha 90.00
_cell_angle_beta 116.276(6)
_cell_angle_gamma 90.00
_cell_formula_units_Z 8
_cell_length_a 17.943(9)
_cell_length_b 18.658(9)
_cell_length_c 20.265(10)
_cell_measurement_temperature 203(2)
_cell_volume 6083(5)
_computing_cell_refinement 'Bruker SAINT (v. 5.00, Bruker 1998)'
_computing_data_collection 'Siemens SMART (v. 4.202, Siemens 1996)'
_computing_data_reduction 'Bruker SAINT (v. 5.00, Bruker 1998)'
_computing_molecular_graphics 'Bruker AXS SHEXTL (v. 5.10)'
_computing_publication_material 'SHELXL-97 (Sheldrick, 1997)'
_computing_structure_refinement 'SHELXL-97 (Sheldrick, 1997)'
_computing_structure_solution 'SHELXS-97 (Sheldrick, 1990)'
_diffrn_ambient_temperature 203(2)
_diffrn_measured_fraction_theta_full 0.985
_diffrn_measured_fraction_theta_max 0.985
_diffrn_measurement_device_type 'Bruker P4 with SMART 1k CCD'
_diffrn_measurement_method '\w and \f scan'
_diffrn_radiation_monochromator graphite
_diffrn_radiation_source 'fine-focus sealed tube'
_diffrn_radiation_type MoK\a
_diffrn_radiation_wavelength 0.71073
_diffrn_reflns_av_R_equivalents 0.0462
_diffrn_reflns_av_sigmaI/netI 0.0366
_diffrn_reflns_limit_h_max 19
_diffrn_reflns_limit_h_min -19
_diffrn_reflns_limit_k_max 20
_diffrn_reflns_limit_k_min -20
_diffrn_reflns_limit_l_max 22
_diffrn_reflns_limit_l_min -22
_diffrn_reflns_number 31700
_diffrn_reflns_theta_full 23.31
_diffrn_reflns_theta_max 23.31
_diffrn_reflns_theta_min 1.27
_diffrn_standards_decay_% '< 2'
_diffrn_standards_interval_count 0
_diffrn_standards_interval_time 0
_exptl_absorpt_coefficient_mu 8.424
_exptl_absorpt_correction_T_max 0.4863
_exptl_absorpt_correction_T_min 0.2587
_exptl_absorpt_correction_type empirical
_exptl_absorpt_process_details 'SADABS (Sheldrick, 1996)'
_exptl_crystal_colour yellow-green
_exptl_crystal_density_diffrn 2.604
_exptl_crystal_density_method 'not measured'
_exptl_crystal_description block
_exptl_crystal_F_000 4480
_exptl_crystal_size_max 0.22
_exptl_crystal_size_mid 0.12
_exptl_crystal_size_min 0.10
_refine_diff_density_max 2.594
_refine_diff_density_min -1.567
_refine_diff_density_rms 0.191
_refine_ls_extinction_method none
_refine_ls_goodness_of_fit_ref 1.441
_refine_ls_hydrogen_treatment noref
_refine_ls_matrix_type full
_refine_ls_number_parameters 469
_refine_ls_number_reflns 8672
_refine_ls_number_restraints 0
_refine_ls_restrained_S_all 1.441
_refine_ls_R_factor_all 0.0751
_refine_ls_R_factor_gt 0.0606
_refine_ls_shift/su_max 0.000
_refine_ls_shift/su_mean 0.000
_refine_ls_structure_factor_coef Fsqd
_refine_ls_weighting_details 'calc w=1/[\s^2^(Fo^2^)+(0.0542P)^2^+0.0000P] where P=(Fo^2^+2Fc^2^)/3'
_refine_ls_weighting_scheme calc
_refine_ls_wR_factor_gt 0.1252
_refine_ls_wR_factor_ref 0.1289
_reflns_number_gt 7292
_reflns_number_total 8672
_reflns_threshold_expression >2sigma(I)
_cod_data_source_file ic050578fsi20050414_065309_3.cif
_cod_data_source_block ccd703s
_cod_original_sg_symbol_H-M 'P 21/c'
_cod_database_code 4309734

loop_
_symmetry_equiv_pos_as_xyz
'x, y, z'
'-x, y+1/2, -z+1/2'
'-x, -y, -z'
'x, -y-1/2, z-1/2'

loop_
_atom_site_label
_atom_site_type_symbol
_atom_site_fract_x
_atom_site_fract_y
_atom_site_fract_z
_atom_site_U_iso_or_equiv
_atom_site_adp_type
_atom_site_occupancy
_atom_site_symmetry_multiplicity
_atom_site_calc_flag
_atom_site_refinement_flags
_atom_site_disorder_assembly
_atom_site_disorder_group
U1 U 0.31006(3) 0.23966(2) 0.10354(2) 0.03071(14) Uani 1 1 d . . .
U2 U 0.82498(3) 0.23256(2) 0.35523(2) 0.02913(14) Uani 1 1 d . . .
I1 I 0.15495(6) 0.24488(6) 0.12118(5) 0.0565(3) Uani 1 1 d . . .
I2 I 0.38036(6) 0.11878(5) 0.20867(5) 0.0561(3) Uani 1 1 d . . .
I3 I 0.39821(6) 0.35300(5) 0.21349(5) 0.0538(3) Uani 1 1 d . . .
I4 I 0.68832(6) 0.20567(6) 0.39708(6) 0.0604(3) Uani 1 1 d . . .
I5 I 0.92782(6) 0.11549(5) 0.45045(5) 0.0534(3) Uani 1 1 d . . .
I6 I 0.90508(6) 0.35044(5) 0.46096(5) 0.0531(3) Uani 1 1 d . . .
N1 N 0.3991(6) 0.2423(5) -0.0104(5) 0.028(2) Uani 1 1 d . . .
N2 N 0.4190(6) 0.2358(5) 0.0621(5) 0.033(2) Uani 1 1 d . . .
N3 N 0.2644(6) 0.3113(5) -0.0600(5) 0.030(2) Uani 1 1 d . . .
N4 N 0.2576(6) 0.3255(5) 0.0036(5) 0.033(2) Uani 1 1 d . . .
N5 N 0.2629(5) 0.1762(5) -0.0646(5) 0.028(2) Uani 1 1 d . . .
N6 N 0.2508(6) 0.1617(4) -0.0031(5) 0.034(2) Uani 1 1 d . . .
N7 N 0.7572(6) 0.1821(5) 0.1790(5) 0.026(2) Uani 1 1 d . . .
N8 N 0.7603(5) 0.1587(4) 0.2454(5) 0.026(2) Uani 1 1 d . . .
N9 N 0.7465(6) 0.3164(5) 0.1943(5) 0.031(2) Uani 1 1 d . . .
N10 N 0.7429(5) 0.3177(5) 0.2613(5) 0.030(2) Uani 1 1 d . . .
N11 N 0.8841(6) 0.2586(5) 0.2206(5) 0.027(2) Uani 1 1 d . . .
N12 N 0.9172(6) 0.2516(4) 0.2959(5) 0.026(2) Uani 1 1 d . . .
C1 C 0.4695(8) 0.2472(6) -0.0187(7) 0.037(3) Uani 1 1 d . . .
C2 C 0.5355(8) 0.2430(7) 0.0492(8) 0.044(3) Uani 1 1 d . . .
H2 H 0.5917 0.2454 0.0606 0.053 Uiso 1 1 calc R . .
C3 C 0.5007(8) 0.2344(6) 0.0978(7) 0.041(3) Uani 1 1 d . . .
C4 C 0.5469(8) 0.2245(9) 0.1799(8) 0.068(5) Uani 1 1 d . . .
H4A H 0.5077 0.2193 0.2000 0.101 Uiso 1 1 calc R . .
H4B H 0.5813 0.2656 0.2015 0.101 Uiso 1 1 calc R . .
H4C H 0.5810 0.1824 0.1907 0.101 Uiso 1 1 calc R . .
C5 C 0.4717(9) 0.2528(8) -0.0911(8) 0.060(4) Uani 1 1 d . . .
H5A H 0.4160 0.2534 -0.1298 0.089 Uiso 1 1 calc R . .
H5B H 0.5010 0.2125 -0.0975 0.089 Uiso 1 1 calc R . .
H5C H 0.4996 0.2963 -0.0926 0.089 Uiso 1 1 calc R . .
C6 C 0.2278(7) 0.3659(6) -0.1095(6) 0.035(3) Uani 1 1 d . . .
C7 C 0.1984(8) 0.4149(7) -0.0758(8) 0.050(4) Uani 1 1 d . . .
H7 H 0.1706 0.4574 -0.0960 0.060 Uiso 1 1 calc R . .
C8 C 0.2180(8) 0.3885(6) -0.0063(7) 0.042(3) Uani 1 1 d . . .
C9 C 0.1972(10) 0.4241(7) 0.0492(8) 0.062(4) Uani 1 1 d . . .
H9A H 0.2182 0.3958 0.0933 0.093 Uiso 1 1 calc R . .
H9B H 0.1379 0.4285 0.0299 0.093 Uiso 1 1 calc R . .
H9C H 0.2220 0.4709 0.0602 0.093 Uiso 1 1 calc R . .
C10 C 0.2249(9) 0.3689(8) -0.1838(7) 0.057(4) Uani 1 1 d . . .
H10A H 0.2508 0.3269 -0.1916 0.085 Uiso 1 1 calc R . .
H10B H 0.2539 0.4108 -0.1875 0.085 Uiso 1 1 calc R . .
H10C H 0.1681 0.3711 -0.2204 0.085 Uiso 1 1 calc R . .
C11 C 0.2238(7) 0.1251(6) -0.1179(7) 0.035(3) Uani 1 1 d . . .
C12 C 0.1891(8) 0.0767(6) -0.0892(7) 0.046(4) Uani 1 1 d . . .
H12 H 0.1595 0.0358 -0.1125 0.055 Uiso 1 1 calc R . .
C13 C 0.2058(8) 0.0994(6) -0.0196(6) 0.036(3) Uani 1 1 d . . .
C14 C 0.1775(9) 0.0647(8) 0.0318(8) 0.059(4) Uani 1 1 d . . .
H14A H 0.1983 0.0912 0.0770 0.089 Uiso 1 1 calc R . .
H14B H 0.1981 0.0164 0.0417 0.089 Uiso 1 1 calc R . .
H14C H 0.1179 0.0641 0.0097 0.089 Uiso 1 1 calc R . .
C15 C 0.2271(8) 0.1225(7) -0.1914(7) 0.046(3) Uani 1 1 d . . .
H15A H 0.2561 0.1638 -0.1963 0.068 Uiso 1 1 calc R . .
H15B H 0.1715 0.1222 -0.2305 0.068 Uiso 1 1 calc R . .
H15C H 0.2556 0.0799 -0.1940 0.068 Uiso 1 1 calc R . .
C16 C 0.7249(7) 0.1314(6) 0.1280(6) 0.032(3) Uani 1 1 d . . .
C17 C 0.7035(8) 0.0724(6) 0.1586(7) 0.043(3) Uani 1 1 d . . .
H17 H 0.6802 0.0292 0.1357 0.052 Uiso 1 1 calc R . .
C18 C 0.7251(8) 0.0926(7) 0.2311(7) 0.040(3) Uani 1 1 d . . .
C19 C 0.7171(10) 0.0475(7) 0.2892(8) 0.065(5) Uani 1 1 d . . .
H19A H 0.7361 0.0743 0.3342 0.098 Uiso 1 1 calc R . .
H19B H 0.7500 0.0049 0.2974 0.098 Uiso 1 1 calc R . .
H19C H 0.6599 0.0345 0.2731 0.098 Uiso 1 1 calc R . .
C20 C 0.7159(9) 0.1356(7) 0.0502(6) 0.048(4) Uani 1 1 d . . .
H20A H 0.7340 0.1818 0.0422 0.071 Uiso 1 1 calc R . .
H20B H 0.6587 0.1285 0.0159 0.071 Uiso 1 1 calc R . .
H20C H 0.7494 0.0990 0.0432 0.071 Uiso 1 1 calc R . .
C21 C 0.7063(8) 0.3760(7) 0.1535(7) 0.044(3) Uani 1 1 d . . .
C22 C 0.6768(9) 0.4154(7) 0.1957(8) 0.053(4) Uani 1 1 d . . .
H22 H 0.6478 0.4585 0.1823 0.063 Uiso 1 1 calc R . .
C23 C 0.6987(8) 0.3787(7) 0.2614(9) 0.051(4) Uani 1 1 d . . .
C24 C 0.6773(9) 0.3961(7) 0.3224(8) 0.062(4) Uani 1 1 d . . .
H24A H 0.7009 0.3607 0.3604 0.092 Uiso 1 1 calc R . .
H24B H 0.6180 0.3965 0.3042 0.092 Uiso 1 1 calc R . .
H24C H 0.6992 0.4425 0.3420 0.092 Uiso 1 1 calc R . .
C25 C 0.6992(11) 0.3932(8) 0.0799(8) 0.073(5) Uani 1 1 d . . .
H25A H 0.7257 0.3564 0.0648 0.110 Uiso 1 1 calc R . .
H25B H 0.7257 0.4383 0.0817 0.110 Uiso 1 1 calc R . .
H25C H 0.6416 0.3961 0.0453 0.110 Uiso 1 1 calc R . .
C26 C 0.9452(8) 0.2688(7) 0.1999(8) 0.042(3) Uani 1 1 d . . .
C27 C 1.0200(8) 0.2661(7) 0.2653(7) 0.045(3) Uani 1 1 d . . .
H27 H 1.0733 0.2702 0.2688 0.054 Uiso 1 1 calc R . .
C28 C 1.0008(8) 0.2562(6) 0.3233(8) 0.041(3) Uani 1 1 d . . .
C29 C 1.0577(8) 0.2500(8) 0.4029(7) 0.056(4) Uani 1 1 d . . .
H29A H 1.0258 0.2433 0.4299 0.084 Uiso 1 1 calc R . .
H29B H 1.0902 0.2929 0.4194 0.084 Uiso 1 1 calc R . .
H29C H 1.0940 0.2097 0.4108 0.084 Uiso 1 1 calc R . .
C30 C 0.9315(10) 0.2789(9) 0.1223(9) 0.074(5) Uani 1 1 d . . .
H30A H 0.8729 0.2789 0.0903 0.111 Uiso 1 1 calc R . .
H30B H 0.9575 0.2405 0.1088 0.111 Uiso 1 1 calc R . .
H30C H 0.9551 0.3238 0.1180 0.111 Uiso 1 1 calc R . .
B1 B 0.3085(8) 0.2453(6) -0.0709(8) 0.027(3) Uani 1 1 d . . .
H1 H 0.3079 0.2473 -0.1194 0.033 Uiso 1 1 calc R . .
B2 B 0.7903(9) 0.2553(6) 0.1703(8) 0.031(3) Uani 1 1 d . . .
H2A H 0.7797 0.2623 0.1190 0.037 Uiso 1 1 calc R . .

loop_
_atom_site_aniso_label
_atom_site_aniso_U_11
_atom_site_aniso_U_22
_atom_site_aniso_U_33
_atom_site_aniso_U_23
_atom_site_aniso_U_13
_atom_site_aniso_U_12
U1 0.0305(3) 0.0355(3) 0.0231(3) -0.0022(2) 0.0091(2) 0.0019(2)
U2 0.0301(3) 0.0325(3) 0.0226(3) -0.0011(2) 0.0097(2) -0.00023(19)
I1 0.0405(5) 0.0880(8) 0.0444(6) -0.0027(5) 0.0219(5) 0.0042(5)
I2 0.0698(7) 0.0489(6) 0.0417(6) 0.0125(4) 0.0176(5) 0.0105(5)
I3 0.0588(6) 0.0508(6) 0.0385(6) -0.0145(4) 0.0094(5) -0.0008(5)
I4 0.0555(6) 0.0834(7) 0.0567(7) -0.0078(5) 0.0380(5) -0.0081(5)
I5 0.0581(6) 0.0444(6) 0.0445(6) 0.0114(4) 0.0108(5) 0.0070(4)
I6 0.0634(6) 0.0452(6) 0.0381(5) -0.0132(4) 0.0110(5) -0.0062(5)
N1 0.031(6) 0.021(5) 0.032(6) -0.002(4) 0.014(5) -0.003(4)
N2 0.025(6) 0.028(5) 0.032(6) 0.001(4) -0.001(5) 0.000(4)
N3 0.039(6) 0.021(5) 0.029(6) -0.003(4) 0.014(5) -0.001(4)
N4 0.044(6) 0.028(6) 0.029(6) 0.002(4) 0.019(5) 0.001(5)
N5 0.028(5) 0.031(5) 0.021(5) -0.002(4) 0.008(4) 0.001(4)
N6 0.051(7) 0.009(5) 0.036(6) 0.002(4) 0.012(5) 0.002(4)
N7 0.033(5) 0.030(5) 0.016(5) -0.003(4) 0.011(4) 0.001(4)
N8 0.032(5) 0.014(5) 0.034(6) -0.013(4) 0.017(5) -0.007(4)
N9 0.040(6) 0.022(5) 0.026(6) 0.002(4) 0.009(5) -0.001(4)
N10 0.025(5) 0.036(6) 0.025(6) -0.004(4) 0.007(4) 0.005(4)
N11 0.027(5) 0.026(5) 0.024(6) 0.003(4) 0.008(4) -0.003(4)
N12 0.028(5) 0.023(5) 0.030(6) 0.006(4) 0.015(5) 0.002(4)
C1 0.033(7) 0.031(7) 0.049(9) 0.001(6) 0.019(7) 0.002(6)
C2 0.030(7) 0.043(8) 0.064(10) -0.004(7) 0.024(8) 0.001(6)
C3 0.045(8) 0.034(7) 0.037(8) -0.017(6) 0.012(7) -0.003(6)
C4 0.025(8) 0.099(13) 0.053(10) 0.015(9) -0.007(7) 0.015(8)
C5 0.042(9) 0.088(12) 0.047(10) -0.006(8) 0.018(7) -0.012(8)
C6 0.040(7) 0.034(7) 0.020(7) 0.011(5) 0.004(6) 0.003(6)
C7 0.053(9) 0.023(7) 0.064(10) 0.002(7) 0.016(8) 0.014(6)
C8 0.046(8) 0.027(7) 0.036(8) -0.005(6) 0.004(6) -0.002(6)
C9 0.087(12) 0.046(9) 0.048(9) -0.001(7) 0.025(9) 0.032(8)
C10 0.077(11) 0.058(9) 0.023(8) 0.015(7) 0.011(7) 0.022(8)
C11 0.038(7) 0.028(7) 0.035(7) -0.007(6) 0.011(6) -0.010(6)
C12 0.052(8) 0.021(7) 0.053(9) -0.007(6) 0.012(7) -0.020(6)
C13 0.044(8) 0.037(7) 0.023(7) -0.008(6) 0.012(6) -0.009(6)
C14 0.072(11) 0.051(9) 0.046(9) -0.003(7) 0.020(8) -0.029(8)
C15 0.053(9) 0.050(8) 0.031(8) -0.018(6) 0.016(7) -0.012(7)
C16 0.042(7) 0.040(7) 0.004(6) -0.003(5) 0.000(5) 0.001(6)
C17 0.052(8) 0.022(7) 0.054(9) -0.017(6) 0.022(7) -0.013(6)
C18 0.043(8) 0.040(8) 0.034(8) 0.002(6) 0.015(6) -0.005(6)
C19 0.095(13) 0.039(8) 0.063(11) -0.002(7) 0.036(10) -0.040(8)
C20 0.070(10) 0.063(9) 0.008(6) 0.000(6) 0.014(6) -0.003(7)
C21 0.044(8) 0.038(8) 0.037(8) 0.010(6) 0.007(6) 0.005(6)
C22 0.063(10) 0.024(7) 0.058(10) 0.009(7) 0.015(8) 0.021(7)
C23 0.038(8) 0.027(7) 0.080(11) -0.015(7) 0.020(8) 0.012(6)
C24 0.064(10) 0.047(9) 0.060(10) -0.010(7) 0.015(8) 0.028(8)
C25 0.096(13) 0.049(10) 0.059(11) 0.040(8) 0.021(10) 0.017(9)
C26 0.042(8) 0.041(8) 0.049(9) -0.009(6) 0.027(7) -0.008(6)
C27 0.032(7) 0.051(9) 0.044(9) -0.006(7) 0.010(7) 0.003(6)
C28 0.039(8) 0.031(7) 0.057(9) 0.005(6) 0.026(7) 0.007(6)
C29 0.027(7) 0.087(12) 0.036(8) 0.005(7) -0.003(6) -0.009(7)
C30 0.069(11) 0.106(14) 0.063(11) 0.024(10) 0.044(10) -0.007(10)
B1 0.037(8) 0.013(7) 0.027(8) -0.002(5) 0.009(6) -0.004(5)
B2 0.044(8) 0.019(7) 0.027(8) 0.002(5) 0.014(7) -0.005(6)

loop_
_atom_type_symbol
_atom_type_description
_atom_type_scat_dispersion_real
_atom_type_scat_dispersion_imag
_atom_type_scat_source
C C 0.0033 0.0016 'International Tables Vol C Tables 4.2.6.8 and 6.1.1.4'
H H 0.0000 0.0000 'International Tables Vol C Tables 4.2.6.8 and 6.1.1.4'
B B 0.0013 0.0007 'International Tables Vol C Tables 4.2.6.8 and 6.1.1.4'
N N 0.0061 0.0033 'International Tables Vol C Tables 4.2.6.8 and 6.1.1.4'
I I -0.4742 1.8119 'International Tables Vol C Tables 4.2.6.8 and 6.1.1.4'
U U -9.6767 9.6646 'International Tables Vol C Tables 4.2.6.8 and 6.1.1.4'

loop_
_geom_angle_atom_site_label_1
_geom_angle_atom_site_label_2
_geom_angle_atom_site_label_3
_geom_angle
_geom_angle_site_symmetry_1
_geom_angle_site_symmetry_3
_geom_angle_publ_flag
N6 U1 N4 78.2(3) . . ?
N6 U1 N2 77.2(3) . . ?
N4 U1 N2 78.8(3) . . ?
N6 U1 I1 93.6(2) . . ?
N4 U1 I1 92.4(2) . . ?
N2 U1 I1 168.3(2) . . ?
N6 U1 I3 166.8(2) . . ?
N4 U1 I3 92.2(2) . . ?
N2 U1 I3 92.2(2) . . ?
I1 U1 I3 95.91(4) . . ?
N6 U1 I2 93.6(2) . . ?
N4 U1 I2 170.2(2) . . ?
N2 U1 I2 94.2(2) . . ?
I1 U1 I2 93.54(4) . . ?
I3 U1 I2 94.96(5) . . ?
N10 U2 N8 76.9(3) . . ?
N10 U2 N12 80.0(3) . . ?
N8 U2 N12 77.7(3) . . ?
N10 U2 I5 170.6(2) . . ?
N8 U2 I5 94.9(2) . . ?
N12 U2 I5 93.8(2) . . ?
N10 U2 I6 90.8(2) . . ?
N8 U2 I6 164.9(2) . . ?
N12 U2 I6 91.7(2) . . ?
I5 U2 I6 96.53(5) . . ?
N10 U2 I4 92.5(2) . . ?
N8 U2 I4 92.6(2) . . ?
N12 U2 I4 168.9(2) . . ?
I5 U2 I4 92.55(4) . . ?
I6 U2 I4 96.68(4) . . ?
C1 N1 N2 109.3(10) . . ?
C1 N1 B1 127.8(10) . . ?
N2 N1 B1 122.9(9) . . ?
C3 N2 N1 107.0(10) . . ?
C3 N2 U1 132.5(9) . . ?
N1 N2 U1 120.2(7) . . ?
N4 N3 C6 109.3(9) . . ?
N4 N3 B1 123.8(9) . . ?
C6 N3 B1 126.8(10) . . ?
C8 N4 N3 106.8(9) . . ?
C8 N4 U1 133.5(8) . . ?
N3 N4 U1 119.7(6) . . ?
C11 N5 N6 110.1(9) . . ?
C11 N5 B1 127.7(10) . . ?
N6 N5 B1 122.0(9) . . ?
C13 N6 N5 104.8(9) . . ?
C13 N6 U1 134.8(8) . . ?
N5 N6 U1 120.3(6) . . ?
C16 N7 N8 110.2(9) . . ?
C16 N7 B2 127.2(10) . . ?
N8 N7 B2 122.6(9) . . ?
C18 N8 N7 105.2(9) . . ?
C18 N8 U2 134.4(8) . . ?
N7 N8 U2 120.4(6) . . ?
C21 N9 N10 109.4(9) . . ?
C21 N9 B2 126.7(10) . . ?
N10 N9 B2 124.0(9) . . ?
N9 N10 C23 106.9(10) . . ?
N9 N10 U2 118.9(6) . . ?
C23 N10 U2 133.4(9) . . ?
C26 N11 N12 110.3(9) . . ?
C26 N11 B2 127.1(10) . . ?
N12 N11 B2 122.6(9) . . ?
C28 N12 N11 107.7(9) . . ?
C28 N12 U2 132.2(8) . . ?
N11 N12 U2 120.1(6) . . ?
N1 C1 C2 108.2(11) . . ?
N1 C1 C5 124.2(12) . . ?
C2 C1 C5 127.6(12) . . ?
C1 C2 C3 105.1(11) . . ?
N2 C3 C2 110.4(12) . . ?
N2 C3 C4 122.9(12) . . ?
C2 C3 C4 126.7(13) . . ?
N3 C6 C7 107.0(10) . . ?
N3 C6 C10 124.1(11) . . ?
C7 C6 C10 128.9(11) . . ?
C6 C7 C8 106.8(11) . . ?
N4 C8 C7 110.1(11) . . ?
N4 C8 C9 124.8(12) . . ?
C7 C8 C9 125.1(12) . . ?
C12 C11 N5 107.2(11) . . ?
C12 C11 C15 128.3(11) . . ?
N5 C11 C15 124.4(10) . . ?
C11 C12 C13 107.4(11) . . ?
N6 C13 C12 110.5(10) . . ?
N6 C13 C14 123.0(11) . . ?
C12 C13 C14 126.5(11) . . ?
N7 C16 C17 109.1(10) . . ?
N7 C16 C20 125.5(11) . . ?
C17 C16 C20 125.3(11) . . ?
C16 C17 C18 104.5(10) . . ?
N8 C18 C17 110.9(10) . . ?
N8 C18 C19 122.5(11) . . ?
C17 C18 C19 126.4(12) . . ?
N9 C21 C22 107.3(11) . . ?
N9 C21 C25 124.5(12) . . ?
C22 C21 C25 128.1(12) . . ?
C21 C22 C23 107.7(11) . . ?
N10 C23 C22 108.7(12) . . ?
N10 C23 C24 122.7(13) . . ?
C22 C23 C24 128.5(12) . . ?
N11 C26 C27 105.6(11) . . ?
N11 C26 C30 124.5(12) . . ?
C27 C26 C30 129.9(12) . . ?
C28 C27 C26 108.3(12) . . ?
N12 C28 C27 108.1(12) . . ?
N12 C28 C29 123.0(12) . . ?
C27 C28 C29 128.8(12) . . ?
N3 B1 N1 110.2(9) . . ?
N3 B1 N5 109.3(10) . . ?
N1 B1 N5 108.1(9) . . ?
N11 B2 N7 109.1(9) . . ?
N11 B2 N9 108.4(9) . . ?
N7 B2 N9 109.8(10) . . ?

loop_
_geom_bond_atom_site_label_1
_geom_bond_atom_site_label_2
_geom_bond_distance
_geom_bond_site_symmetry_2
_geom_bond_publ_flag
U1 N6 2.425(9) . ?
U1 N4 2.422(9) . ?
U1 N2 2.446(10) . ?
U1 I1 2.9604(17) . ?
U1 I3 2.9694(14) . ?
U1 I2 2.9728(14) . ?
U2 N10 2.415(9) . ?
U2 N8 2.431(8) . ?
U2 N12 2.463(9) . ?
U2 I5 2.9575(13) . ?
U2 I6 2.9612(14) . ?
U2 I4 2.9707(16) . ?
N1 C1 1.350(15) . ?
N1 N2 1.354(13) . ?
N1 B1 1.544(16) . ?
N2 C3 1.318(16) . ?
N3 N4 1.371(12) . ?
N3 C6 1.377(14) . ?
N3 B1 1.532(15) . ?
N4 C8 1.343(15) . ?
N5 C11 1.375(14) . ?
N5 N6 1.384(12) . ?
N5 B1 1.562(15) . ?
N6 C13 1.370(14) . ?
N7 C16 1.329(14) . ?
N7 N8 1.393(12) . ?
N7 B2 1.529(15) . ?
N8 C18 1.357(15) . ?
N9 C21 1.383(15) . ?
N9 N10 1.387(12) . ?
N9 B2 1.578(16) . ?
N10 C23 1.389(14) . ?
N11 C26 1.350(15) . ?
N11 N12 1.377(13) . ?
N11 B2 1.535(16) . ?
N12 C28 1.353(16) . ?
C1 C2 1.364(19) . ?
C1 C5 1.488(18) . ?
C2 C3 1.388(18) . ?
C3 C4 1.507(19) . ?
C6 C7 1.378(17) . ?
C6 C10 1.484(16) . ?
C7 C8 1.382(18) . ?
C8 C9 1.490(17) . ?
C11 C12 1.366(16) . ?
C11 C15 1.518(16) . ?
C12 C13 1.373(17) . ?
C13 C14 1.493(17) . ?
C16 C17 1.397(17) . ?
C16 C20 1.515(14) . ?
C17 C18 1.397(17) . ?
C18 C19 1.506(17) . ?
C21 C22 1.396(18) . ?
C21 C25 1.476(18) . ?
C22 C23 1.390(19) . ?
C23 C24 1.484(19) . ?
C26 C27 1.410(19) . ?
C26 C30 1.491(19) . ?
C27 C28 1.374(18) . ?
C28 C29 1.484(19) . ?
